data_1541907
loop_
_publ_author_name
'Nuthanakanti, Ashok'
'Srivatsan, Seergazhi G.'

_publ_section_title
;
 Hierarchical self-assembly of switchable nucleolipid supramolecular gels
 based on environmentally-sensitive fluorescent nucleoside analogs.
;
_journal_issue 6
_journal_name_full Nanoscale
_journal_page_first 3607
_journal_page_last 3619
_journal_paper_doi 10.1039/c5nr07490h
_journal_volume 8
_journal_year 2016
_chemical_absolute_configuration unk
_chemical_formula_sum 'C55 H82 N2 O8 S'
_chemical_formula_weight 931.28
_space_group_crystal_system triclinic
_space_group_IT_number 1
_space_group_name_Hall 'P 1'
_space_group_name_H-M_alt 'P 1'
_symmetry_space_group_name_Hall 'P 1'
_symmetry_space_group_name_H-M 'P 1'
_atom_sites_solution_hydrogens geom
_audit_creation_method SHELXL-2014/6
_cell_angle_alpha 92.65(2)
_cell_angle_beta 95.509(19)
_cell_angle_gamma 93.348(20)
_cell_formula_units_Z 1
_cell_length_a 5.385(8)
_cell_length_b 9.274(13)
_cell_length_c 25.69(4)
_cell_measurement_temperature 296(2)
_cell_volume 1273(3)
_computing_cell_refinement 'Bruker SAINT'
_computing_data_collection 'Bruker APEX2'
_computing_data_reduction 'Bruker SAINT'
_computing_molecular_graphics 'Bruker SHELXTL'
_computing_publication_material 'Bruker SHELXTL'
_computing_structure_refinement 'SHELXL-2013 (Sheldrick 2013)'
_computing_structure_solution 'SHELXS-97 (Sheldrick 2008)'
_diffrn_ambient_temperature 296(2)
_diffrn_measured_fraction_theta_full 0.897
_diffrn_measured_fraction_theta_max 0.922
_diffrn_measurement_device_type 'Bruker APEX-II CCD'
_diffrn_measurement_method '\f and \w scans'
_diffrn_radiation_type MoK\a
_diffrn_radiation_wavelength 0.71073
_diffrn_reflns_av_R_equivalents 0.1855
_diffrn_reflns_av_unetI/netI 0.2469
_diffrn_reflns_laue_measured_fraction_full 0.897
_diffrn_reflns_laue_measured_fraction_max 0.922
_diffrn_reflns_limit_h_max 6
_diffrn_reflns_limit_h_min -6
_diffrn_reflns_limit_k_max 10
_diffrn_reflns_limit_k_min -10
_diffrn_reflns_limit_l_max 30
_diffrn_reflns_limit_l_min -30
_diffrn_reflns_number 11701
_diffrn_reflns_point_group_measured_fraction_full 0.586
_diffrn_reflns_point_group_measured_fraction_max 0.601
_diffrn_reflns_theta_full 25.242
_diffrn_reflns_theta_max 25.026
_diffrn_reflns_theta_min 4.274
_exptl_absorpt_coefficient_mu 0.119
_exptl_absorpt_correction_type multi-scan
_exptl_absorpt_process_details 'multi-scan absorption correction'
_exptl_crystal_colour colourless
_exptl_crystal_density_diffrn 1.215
_exptl_crystal_description plates
_exptl_crystal_F_000 506
_exptl_crystal_size_max 0.390
_exptl_crystal_size_mid 0.180
_exptl_crystal_size_min 0.030
_exptl_transmission_factor_max 0.7458
_exptl_transmission_factor_min 0.3843
_refine_diff_density_max 0.449
_refine_diff_density_min -0.428
_refine_diff_density_rms 0.082
_refine_ls_abs_structure_details
;
 Flack x determined using 392 quotients [(I+)-(I-)]/[(I+)+(I-)]
 (Parsons, Flack and Wagner, Acta Cryst. B69 (2013) 249-259).
;
_refine_ls_abs_structure_Flack -0.4(3)
_refine_ls_extinction_coef 0.010(5)
_refine_ls_extinction_expression Fc^*^=kFc[1+0.001xFc^2^\l^3^/sin(2\q)]^-1/4^
_refine_ls_extinction_method SHELXL
_refine_ls_goodness_of_fit_ref 1.001
_refine_ls_hydrogen_treatment constr
_refine_ls_matrix_type full
_refine_ls_number_parameters 569
_refine_ls_number_reflns 5427
_refine_ls_number_restraints 168
_refine_ls_restrained_S_all 0.986
_refine_ls_R_factor_all 0.2437
_refine_ls_R_factor_gt 0.1082
_refine_ls_shift/su_max 0.000
_refine_ls_shift/su_mean 0.000
_refine_ls_structure_factor_coef Fsqd
_refine_ls_weighting_details 'w=1/[\s^2^(Fo^2^)+(0.1487P)^2^] where P=(Fo^2^+2Fc^2^)/3'
_refine_ls_weighting_scheme calc
_refine_ls_wR_factor_gt 0.2511
_refine_ls_wR_factor_ref 0.3229
_reflns_Friedel_coverage 0.305
_reflns_friedel_fraction_full 0.274
_reflns_friedel_fraction_max 0.281
_reflns_number_gt 2185
_reflns_number_total 5427
_reflns_threshold_expression 'I > 2\s(I)'
_cod_data_source_file c5nr07490h2.cif
_cod_data_source_block 10
_cod_depositor_comments
;
The following automatic conversions were performed:

'_chemical_absolute_configuration' value 'UNK' changed to 'unk'
according to
/usr/data/users/saulius/crontab/automatic-downloads/rss-feeds/RSC/lib/dictionaries/cif_core.dic
dictionary named 'cif_core.dic' version 2.4.2 from 2011-04-26.

Automatic conversion script
Id: cif_fix_values 4268 2015-11-12 08:31:59Z antanas 

 Adding full bibliography for 1541907--1541910.cif.
;
_cod_database_code 1541907
_shelx_space_group_comment
;
The symmetry employed for this shelxl refinement is uniquely defined
by the following loop, which should always be used as a source of
symmetry information in preference to the above space-group names.
They are only intended as comments.
;
_shelxl_version_number 2014/6

loop_
_space_group_symop_operation_xyz
'x, y, z'

loop_
_atom_site_label
_atom_site_type_symbol
_atom_site_fract_x
_atom_site_fract_y
_atom_site_fract_z
_atom_site_U_iso_or_equiv
_atom_site_adp_type
_atom_site_occupancy
_atom_site_site_symmetry_order
_atom_site_calc_flag
_atom_site_refinement_flags_posn
_atom_site_refinement_flags_adp
_atom_site_refinement_flags_occupancy
_atom_site_disorder_assembly
_atom_site_disorder_group
S1 S 0.8109(8) 0.3952(7) 0.3704(2) 0.0525(17) Uani 1 1 d . . . . .
O2 O 1.729(2) 0.3363(14) 0.5515(5) 0.042(4) Uani 1 1 d . . . . .
O15 O 0.7829(18) 0.0544(13) 0.6065(4) 0.035(3) Uani 1 1 d . . . . .
O6 O 1.055(2) -0.3386(15) 0.5407(4) 0.047(3) Uani 1 1 d . U . . .
O4 O 1.509(2) 0.6756(16) 0.4406(4) 0.045(3) Uani 1 1 d . U . . .
N1 N 1.381(2) 0.2816(16) 0.4947(4) 0.024(3) Uani 1 1 d . U . . .
N3 N 1.608(2) 0.5007(18) 0.4946(5) 0.034(3) Uani 1 1 d . U . . .
H3 H 1.7287 0.5589 0.5087 0.040 Uiso 1 1 calc R U . . .
C36 C 1.026(3) -0.069(2) 0.7576(6) 0.035(5) Uani 1 1 d . . . . .
H36A H 0.8996 -0.0367 0.7320 0.042 Uiso 1 1 calc R U . . .
H36B H 0.9606 -0.1580 0.7708 0.042 Uiso 1 1 calc R U . . .
C21 C 0.350(3) 0.572(2) 0.8227(6) 0.033(4) Uani 1 1 d . . . . .
H21A H 0.2813 0.4830 0.8357 0.039 Uiso 1 1 calc R U . . .
H21B H 0.2268 0.6047 0.7966 0.039 Uiso 1 1 calc R U . . .
C44 C 0.307(3) 0.532(2) 1.0382(6) 0.041(5) Uani 1 1 d . . . . .
H44A H 0.1764 0.5598 1.0126 0.049 Uiso 1 1 calc R U . . .
H44B H 0.2451 0.4443 1.0531 0.049 Uiso 1 1 calc R U . . .
C27 C -0.198(3) 1.021(2) 1.0331(6) 0.044(5) Uani 1 1 d . . . . .
H27A H -0.3269 1.0476 1.0068 0.053 Uiso 1 1 calc R U . . .
H27B H -0.2612 0.9341 1.0483 0.053 Uiso 1 1 calc R U . . .
C32 C 1.395(3) -0.325(2) 0.6075(5) 0.031(5) Uani 1 1 d . . . . .
H32A H 1.5505 -0.3347 0.5919 0.038 Uiso 1 1 calc R U . . .
H32B H 1.3341 -0.4200 0.6162 0.038 Uiso 1 1 calc R U . . .
C37 C 1.071(3) 0.043(2) 0.8021(6) 0.030(4) Uani 1 1 d . . . . .
H37A H 1.1925 0.0094 0.8283 0.036 Uiso 1 1 calc R U . . .
H37B H 1.1423 0.1313 0.7893 0.036 Uiso 1 1 calc R U . . .
C2 C 1.588(3) 0.365(2) 0.5167(7) 0.038(5) Uani 1 1 d . . . . .
C38 C 0.843(3) 0.078(2) 0.8277(7) 0.036(5) Uani 1 1 d . . . . .
H38A H 0.7773 -0.0092 0.8425 0.043 Uiso 1 1 calc R U . . .
H38B H 0.7173 0.1056 0.8011 0.043 Uiso 1 1 calc R U . . .
C4' C 1.160(3) -0.079(2) 0.4720(5) 0.028(4) Uani 1 1 d . U . . .
H4' H 1.2445 -0.1689 0.4685 0.034 Uiso 1 1 calc R U . . .
C20 C 0.582(3) 0.540(2) 0.7970(7) 0.035(5) Uani 1 1 d . . . . .
H20A H 0.7069 0.5106 0.8234 0.042 Uiso 1 1 calc R U . . .
H20B H 0.6471 0.6283 0.7831 0.042 Uiso 1 1 calc R U . . .
C22 C 0.396(3) 0.685(2) 0.8678(6) 0.030(4) Uani 1 1 d . . . . .
H22A H 0.5192 0.6520 0.8938 0.036 Uiso 1 1 calc R U . . .
H22B H 0.4659 0.7736 0.8547 0.036 Uiso 1 1 calc R U . . .
C16 C 0.985(3) 0.248(2) 0.6630(6) 0.037(5) Uani 1 1 d . . . . .
H16A H 1.0560 0.3393 0.6524 0.044 Uiso 1 1 calc R U . . .
H16B H 1.1015 0.2135 0.6901 0.044 Uiso 1 1 calc R U . . .
C31 C 1.209(3) -0.268(2) 0.5680(6) 0.034(4) Uani 1 1 d . U . . .
C6 C 1.225(3) 0.327(2) 0.4549(7) 0.034(5) Uani 1 1 d . . . . .
H6 H 1.0918 0.2638 0.4416 0.041 Uiso 1 1 calc R U . . .
C18 C 0.779(3) 0.388(2) 0.7294(6) 0.037(4) Uani 1 1 d . U . . .
H18A H 0.8526 0.4756 0.7163 0.044 Uiso 1 1 calc R U . . .
H18B H 0.8975 0.3561 0.7567 0.044 Uiso 1 1 calc R U . . .
C40 C 0.660(3) 0.228(2) 0.8973(6) 0.036(5) Uani 1 1 d . . . . .
H40A H 0.5296 0.2553 0.8714 0.043 Uiso 1 1 calc R U . . .
H40B H 0.5989 0.1410 0.9125 0.043 Uiso 1 1 calc R U . . .
C15 C 0.959(4) 0.143(2) 0.6175(6) 0.039(5) Uani 1 1 d . . . . .
C39 C 0.886(3) 0.1963(19) 0.8702(6) 0.030(4) Uani 1 1 d . . . . .
H39A H 1.0159 0.1696 0.8961 0.036 Uiso 1 1 calc R U . . .
H39B H 0.9467 0.2839 0.8550 0.036 Uiso 1 1 calc R U . . .
C45 C 0.347(3) 0.648(3) 1.0808(7) 0.054(6) Uani 1 1 d . . . . .
H45A H 0.4793 0.6212 1.1062 0.065 Uiso 1 1 calc R U . . .
H45B H 0.4055 0.7363 1.0659 0.065 Uiso 1 1 calc R U . . .
C26 C 0.030(3) 0.986(2) 1.0060(7) 0.044(5) Uani 1 1 d . . . . .
H26A H 0.0961 1.0739 0.9920 0.053 Uiso 1 1 calc R U . . .
H26B H 0.1559 0.9560 1.0321 0.053 Uiso 1 1 calc R U . . .
C42 C 0.478(3) 0.381(2) 0.9680(6) 0.046(5) Uani 1 1 d . . . . .
H42A H 0.3463 0.4087 0.9428 0.055 Uiso 1 1 calc R U . . .
H42B H 0.4170 0.2936 0.9835 0.055 Uiso 1 1 calc R U . . .
C34 C 1.213(3) -0.208(2) 0.6844(6) 0.038(5) Uani 1 1 d . . . . .
H34A H 1.0843 -0.1746 0.6594 0.046 Uiso 1 1 calc R U . . .
H34B H 1.1510 -0.2994 0.6964 0.046 Uiso 1 1 calc R U . . .
C33 C 1.447(3) -0.230(2) 0.6572(6) 0.032(4) Uani 1 1 d . U . . .
H33A H 1.5196 -0.1365 0.6490 0.038 Uiso 1 1 calc R U . . .
H33B H 1.5678 -0.2739 0.6810 0.038 Uiso 1 1 calc R U . . .
C1' C 1.358(3) 0.135(2) 0.5121(6) 0.027(4) Uani 1 1 d . U . . .
H1' H 1.5007 0.1158 0.5367 0.032 Uiso 1 1 calc R U . . .
C23 C 0.167(3) 0.719(2) 0.8940(6) 0.037(5) Uani 1 1 d . . . . .
H23A H 0.0392 0.7464 0.8677 0.044 Uiso 1 1 calc R U . . .
H23B H 0.1038 0.6329 0.9094 0.044 Uiso 1 1 calc R U . . .
C19 C 0.539(3) 0.424(2) 0.7535(7) 0.031(4) Uani 1 1 d . . . . .
H19A H 0.4202 0.4557 0.7263 0.037 Uiso 1 1 calc R U . . .
H19B H 0.4665 0.3372 0.7671 0.037 Uiso 1 1 calc R U . . .
C17 C 0.740(2) 0.2741(19) 0.6858(6) 0.029(4) Uani 1 1 d . . . . .
H17A H 0.6198 0.3041 0.6586 0.035 Uiso 1 1 calc R U . . .
H17B H 0.6738 0.1848 0.6988 0.035 Uiso 1 1 calc R U . . .
C35 C 1.257(3) -0.100(2) 0.7299(6) 0.040(5) Uani 1 1 d . . . . .
H35A H 1.3262 -0.0105 0.7179 0.048 Uiso 1 1 calc R U . . .
H35B H 1.3813 -0.1358 0.7552 0.048 Uiso 1 1 calc R U . . .
C2' C 1.119(3) 0.1060(19) 0.5351(5) 0.024(4) Uani 1 1 d . U . . .
H2' H 0.9822 0.1529 0.5160 0.029 Uiso 1 1 calc R U . . .
C43 C 0.531(3) 0.498(2) 1.0102(6) 0.046(5) Uani 1 1 d . U . . .
H43A H 0.5922 0.5853 0.9948 0.055 Uiso 1 1 calc R U . . .
H43B H 0.6617 0.4700 1.0356 0.055 Uiso 1 1 calc R U . . .
C7 C 1.094(3) 0.495(2) 0.3900(7) 0.044(5) Uani 1 1 d . U . . .
C25 C -0.010(3) 0.873(2) 0.9631(6) 0.042(5) Uani 1 1 d . . . . .
H25A H -0.1384 0.9019 0.9373 0.050 Uiso 1 1 calc R U . . .
H25B H -0.0747 0.7843 0.9773 0.050 Uiso 1 1 calc R U . . .
C28 C -0.160(3) 1.139(2) 1.0748(6) 0.053(6) Uani 1 1 d . . . . .
H28A H -0.0231 1.1150 1.0998 0.063 Uiso 1 1 calc R U . . .
H28B H -0.1069 1.2269 1.0590 0.063 Uiso 1 1 calc R U . . .
C24 C 0.212(3) 0.839(2) 0.9359(6) 0.041(5) Uani 1 1 d . . . . .
H24A H 0.3430 0.8127 0.9618 0.049 Uiso 1 1 calc R U . . .
H24B H 0.2729 0.9258 0.9203 0.049 Uiso 1 1 calc R U . . .
C3' C 1.087(3) -0.064(2) 0.5258(6) 0.032(4) Uani 1 1 d . U . . .
H3' H 0.9126 -0.0993 0.5273 0.039 Uiso 1 1 calc R U . . .
C5 C 1.248(3) 0.456(2) 0.4330(6) 0.030(5) Uani 1 1 d . . . . .
C14 C 0.758(3) 0.487(2) 0.3146(7) 0.048(5) Uani 1 1 d . U . . .
C4 C 1.469(3) 0.551(2) 0.4555(7) 0.046(5) Uani 1 1 d . U . . .
C46 C 0.129(4) 0.679(3) 1.1089(8) 0.071(8) Uani 1 1 d . . . . .
H46A H -0.0011 0.7114 1.0848 0.106 Uiso 1 1 calc R U . . .
H46B H 0.1765 0.7539 1.1358 0.106 Uiso 1 1 calc R U . . .
H46C H 0.0696 0.5935 1.1245 0.106 Uiso 1 1 calc R U . . .
C13 C 0.549(4) 0.472(3) 0.2788(8) 0.063(7) Uani 1 1 d . . . . .
H13 H 0.4202 0.4032 0.2831 0.075 Uiso 1 1 calc R U . . .
C9 C 0.938(4) 0.604(3) 0.3126(8) 0.061(6) Uani 1 1 d . U . . .
C5' C 0.955(4) -0.080(2) 0.4289(7) 0.055(6) Uani 1 1 d . . . . .
H5'1 H 1.0239 -0.0885 0.3955 0.065 Uiso 1 1 calc R U . . .
H5'2 H 0.8395 -0.1628 0.4313 0.065 Uiso 1 1 calc R U . . .
C12 C 0.533(5) 0.559(4) 0.2366(9) 0.080(9) Uani 1 1 d . . . . .
H12 H 0.3961 0.5484 0.2115 0.095 Uiso 1 1 calc R U . . .
C41 C 0.705(3) 0.346(2) 0.9391(7) 0.045(6) Uani 1 1 d . . . . .
H41A H 0.7653 0.4331 0.9236 0.054 Uiso 1 1 calc R U . . .
H41B H 0.8375 0.3191 0.9645 0.054 Uiso 1 1 calc R U . . .
C8 C 1.128(3) 0.597(2) 0.3551(7) 0.051(6) Uani 1 1 d . . . . .
H8 H 1.2699 0.6599 0.3586 0.061 Uiso 1 1 calc R U . . .
C29 C -0.376(4) 1.169(3) 1.1040(9) 0.069(7) Uani 1 1 d . . . . .
H29A H -0.4199 1.0824 1.1220 0.082 Uiso 1 1 calc R U . . .
H29B H -0.5164 1.1840 1.0787 0.082 Uiso 1 1 calc R U . . .
C30 C -0.349(5) 1.293(3) 1.1432(8) 0.086(9) Uani 1 1 d . . . . .
H30A H -0.2053 1.2830 1.1677 0.129 Uiso 1 1 calc R U . . .
H30B H -0.4958 1.2947 1.1616 0.129 Uiso 1 1 calc R U . . .
H30C H -0.3279 1.3814 1.1257 0.129 Uiso 1 1 calc R U . . .
O2' O 1.1518(17) 0.1554(12) 0.5889(4) 0.032(3) Uani 1 1 d . . . . .
O4' O 1.3451(17) 0.0441(13) 0.4671(4) 0.033(3) Uani 1 1 d . . . . .
O3' O 1.2468(18) -0.1250(14) 0.5633(4) 0.031(3) Uani 1 1 d . U . . .
O5' O 0.8186(18) 0.0518(14) 0.4311(4) 0.040(3) Uani 1 1 d . . . . .
H5' H 0.7565 0.0585 0.4590 0.060 Uiso 1 1 calc R U . . .
C11 C 0.734(7) 0.666(3) 0.2325(9) 0.087(9) Uani 1 1 d . . . . .
H11 H 0.7330 0.7189 0.2025 0.105 Uiso 1 1 calc R U . . .
C10 C 0.922(5) 0.692(3) 0.2706(9) 0.068(7) Uani 1 1 d . . . . .
H10 H 1.0394 0.7690 0.2689 0.081 Uiso 1 1 calc R U . . .
C1S C 0.046(5) 0.093(6) 0.2470(16) 0.090(16) Uiso 0.42(3) 1 d DG U P A 1
H1S H -0.1098 0.1088 0.2299 0.109 Uiso 0.42(3) 1 calc R U P A 1
C2S C 0.240(7) 0.055(5) 0.2182(9) 0.066(14) Uiso 0.42(3) 1 d DG U P A 1
H2S H 0.2135 0.0444 0.1818 0.079 Uiso 0.42(3) 1 calc R U P A 1
C3S C 0.472(6) 0.031(5) 0.2437(14) 0.058(12) Uiso 0.42(3) 1 d DG U P A 1
H3S H 0.6018 0.0055 0.2244 0.070 Uiso 0.42(3) 1 calc R U P A 1
C4S C 0.511(5) 0.047(6) 0.2980(14) 0.071(13) Uiso 0.42(3) 1 d DG U P A 1
H4S H 0.6668 0.0311 0.3150 0.086 Uiso 0.42(3) 1 calc R U P A 1
C5S C 0.317(8) 0.085(6) 0.3268(9) 0.079(14) Uiso 0.42(3) 1 d DG U P A 1
H5S H 0.3434 0.0955 0.3631 0.095 Uiso 0.42(3) 1 calc R U P A 1
C6S C 0.085(7) 0.109(5) 0.3013(15) 0.067(14) Uiso 0.42(3) 1 d DG U P A 1
H6S H -0.0449 0.1344 0.3206 0.081 Uiso 0.42(3) 1 calc R U P A 1
C1S' C 0.089(5) 0.155(3) 0.2651(12) 0.067(10) Uiso 0.58(3) 1 d DG U P A 2
H1S' H -0.0429 0.2147 0.2596 0.081 Uiso 0.58(3) 1 calc R U P A 2
C2S' C 0.168(6) 0.076(3) 0.2232(8) 0.079(12) Uiso 0.58(3) 1 d DG U P A 2
H2S' H 0.0897 0.0829 0.1896 0.095 Uiso 0.58(3) 1 calc R U P A 2
C3S' C 0.365(7) -0.014(3) 0.2314(8) 0.075(11) Uiso 0.58(3) 1 d DG U P A 2
H3S' H 0.4181 -0.0664 0.2033 0.090 Uiso 0.58(3) 1 calc R U P A 2
C4S' C 0.482(4) -0.024(3) 0.2816(11) 0.065(10) Uiso 0.58(3) 1 d DG U P A 2
H4S' H 0.6140 -0.0840 0.2871 0.078 Uiso 0.58(3) 1 calc R U P A 2
C5S' C 0.403(6) 0.055(3) 0.3235(8) 0.059(9) Uiso 0.58(3) 1 d DG U P A 2
H5S' H 0.4814 0.0478 0.3571 0.070 Uiso 0.58(3) 1 calc R U P A 2
C6S' C 0.206(6) 0.144(3) 0.3153(9) 0.078(11) Uiso 0.58(3) 1 d DG U P A 2
H6S' H 0.1530 0.1972 0.3433 0.094 Uiso 0.58(3) 1 calc R U P A 2

loop_
_atom_site_aniso_label
_atom_site_aniso_U_11
_atom_site_aniso_U_22
_atom_site_aniso_U_33
_atom_site_aniso_U_23
_atom_site_aniso_U_13
_atom_site_aniso_U_12
S1 0.024(2) 0.063(5) 0.069(3) -0.005(3) -0.001(2) 0.004(3)
O2 0.030(6) 0.030(10) 0.062(8) -0.009(7) -0.004(6) -0.006(6)
O15 0.016(5) 0.023(9) 0.066(8) -0.002(6) 0.008(5) -0.002(6)
O6 0.046(4) 0.045(4) 0.049(4) 0.002(2) 0.002(2) 0.002(2)
O4 0.043(4) 0.045(4) 0.049(4) 0.003(2) 0.005(2) 0.005(2)
N1 0.023(3) 0.023(3) 0.024(3) 0.0010(12) 0.0025(12) 0.0012(12)
N3 0.034(4) 0.033(4) 0.034(4) 0.0017(12) 0.0032(12) 0.0018(12)
C36 0.019(8) 0.040(15) 0.047(10) -0.004(10) 0.002(7) 0.007(8)
C21 0.025(8) 0.022(13) 0.053(10) -0.003(9) 0.008(7) 0.010(8)
C44 0.035(9) 0.043(16) 0.044(10) -0.006(10) 0.002(8) 0.001(9)
C27 0.036(9) 0.066(17) 0.032(9) -0.005(10) 0.012(8) 0.007(10)
C32 0.041(10) 0.018(13) 0.034(9) -0.007(8) 0.001(8) 0.012(9)
C37 0.018(8) 0.028(14) 0.043(9) -0.009(9) 0.011(7) -0.004(8)
C2 0.026(9) 0.033(15) 0.052(11) -0.005(10) -0.004(9) 0.006(9)
C38 0.028(9) 0.018(14) 0.061(11) -0.003(9) 0.011(8) -0.005(8)
C4' 0.028(4) 0.028(4) 0.029(4) 0.0012(12) 0.0024(13) 0.0019(12)
C20 0.018(8) 0.024(14) 0.060(11) -0.007(9) 0.001(7) -0.011(8)
C22 0.036(9) 0.017(13) 0.039(9) -0.002(8) 0.007(7) 0.011(8)
C16 0.031(9) 0.038(15) 0.038(10) -0.002(9) 0.000(7) -0.015(9)
C31 0.034(4) 0.034(4) 0.035(4) 0.0013(12) 0.0033(13) 0.0023(12)
C6 0.026(9) 0.019(15) 0.056(11) -0.011(10) 0.006(8) -0.007(8)
C18 0.037(4) 0.037(4) 0.037(4) 0.0017(12) 0.0039(13) 0.0021(12)
C40 0.035(9) 0.026(14) 0.048(10) 0.002(9) 0.017(8) -0.002(9)
C15 0.066(14) 0.021(15) 0.028(9) 0.002(9) -0.002(9) 0.007(11)
C39 0.030(9) 0.010(12) 0.048(10) -0.001(8) 0.007(7) -0.006(8)
C45 0.031(10) 0.063(18) 0.067(13) -0.012(12) 0.003(9) 0.003(10)
C26 0.027(9) 0.050(17) 0.056(12) 0.011(11) 0.003(8) 0.002(9)
C42 0.047(11) 0.042(16) 0.052(11) 0.000(10) 0.011(9) 0.024(10)
C34 0.015(8) 0.041(15) 0.058(11) -0.005(10) 0.002(7) 0.010(8)
C33 0.032(4) 0.032(4) 0.032(4) 0.0015(12) 0.0030(13) 0.0020(12)
C1' 0.026(4) 0.027(4) 0.027(4) 0.0011(12) 0.0029(13) 0.0019(12)
C23 0.024(9) 0.049(15) 0.036(9) 0.006(9) 0.001(7) 0.002(9)
C19 0.012(7) 0.020(13) 0.062(11) 0.001(9) 0.007(7) 0.001(7)
C17 0.012(7) 0.022(13) 0.052(10) -0.012(9) 0.009(7) -0.003(7)
C35 0.008(7) 0.064(17) 0.047(10) -0.003(10) 0.003(7) -0.004(9)
C2' 0.024(4) 0.024(4) 0.025(4) 0.0011(12) 0.0026(12) 0.0014(12)
C43 0.046(5) 0.046(5) 0.046(5) 0.0023(12) 0.0045(13) 0.0030(13)
C7 0.044(5) 0.044(5) 0.044(5) 0.0021(12) 0.0043(13) 0.0029(13)
C25 0.038(10) 0.041(15) 0.049(11) -0.002(10) 0.010(8) 0.010(9)
C28 0.061(13) 0.068(19) 0.030(9) -0.010(10) 0.013(9) 0.010(12)
C24 0.021(8) 0.055(17) 0.044(10) -0.015(10) 0.008(7) -0.006(9)
C3' 0.032(4) 0.032(4) 0.032(4) 0.0017(12) 0.0028(13) 0.0016(12)
C5 0.021(8) 0.036(15) 0.034(9) -0.009(9) 0.008(7) 0.002(9)
C14 0.048(5) 0.048(5) 0.048(5) 0.0023(12) 0.0048(13) 0.0033(13)
C4 0.046(5) 0.046(5) 0.046(5) 0.0023(12) 0.0048(13) 0.0026(13)
C46 0.047(12) 0.07(2) 0.098(17) -0.024(14) 0.009(12) 0.017(12)
C13 0.044(12) 0.08(2) 0.064(14) -0.008(14) -0.005(11) 0.017(12)
C9 0.061(6) 0.061(6) 0.061(6) 0.0030(13) 0.0061(13) 0.0040(13)
C5' 0.054(12) 0.056(18) 0.053(11) -0.021(11) 0.010(10) 0.009(12)
C12 0.067(17) 0.12(3) 0.053(15) -0.017(17) 0.000(12) 0.051(19)
C41 0.028(9) 0.067(18) 0.037(9) -0.015(10) 0.002(7) -0.011(10)
C8 0.032(10) 0.072(19) 0.046(11) -0.016(11) -0.004(8) 0.013(11)
C29 0.080(16) 0.040(19) 0.089(16) -0.004(14) 0.025(13) 0.018(13)
C30 0.094(19) 0.09(2) 0.075(15) -0.015(16) 0.011(14) 0.013(17)
O2' 0.014(5) 0.024(9) 0.061(7) -0.001(6) 0.009(5) 0.004(5)
O4' 0.014(5) 0.022(9) 0.063(7) -0.008(6) 0.008(5) -0.006(5)
O3' 0.031(3) 0.031(3) 0.032(3) 0.0014(12) 0.0029(12) 0.0015(12)
O5' 0.028(6) 0.042(10) 0.049(7) 0.001(6) 0.000(5) 0.006(6)
C11 0.15(3) 0.05(2) 0.072(17) 0.008(15) 0.000(19) 0.05(2)
C10 0.107(19) 0.032(18) 0.068(14) 0.020(13) 0.019(14) 0.018(14)

loop_
_atom_type_symbol
_atom_type_description
_atom_type_scat_dispersion_real
_atom_type_scat_dispersion_imag
_atom_type_scat_source
C C 0.0033 0.0016 'International Tables Vol C Tables 4.2.6.8 and 6.1.1.4'
H H 0.0000 0.0000 'International Tables Vol C Tables 4.2.6.8 and 6.1.1.4'
N N 0.0061 0.0033 'International Tables Vol C Tables 4.2.6.8 and 6.1.1.4'
O O 0.0106 0.0060 'International Tables Vol C Tables 4.2.6.8 and 6.1.1.4'
S S 0.1246 0.1234 'International Tables Vol C Tables 4.2.6.8 and 6.1.1.4'

loop_
_geom_angle_atom_site_label_1
_geom_angle_atom_site_label_2
_geom_angle_atom_site_label_3
_geom_angle
C14 S1 C7 93.2(10)
C6 N1 C2 122.3(16)
C6 N1 C1' 121.8(13)
C2 N1 C1' 115.4(13)
C4 N3 C2 129.2(16)
C37 C36 C35 114.9(13)
C20 C21 C22 113.6(13)
C45 C44 C43 116.5(15)
C28 C27 C26 115.9(16)
C31 C32 C33 113.9(15)
C38 C37 C36 114.7(12)
O2 C2 N1 127(2)
O2 C2 N3 120.6(16)
N1 C2 N3 112.0(15)
C37 C38 C39 114.4(13)
C3' C4' C5' 116.2(14)
C3' C4' O4' 105.9(12)
C5' C4' O4' 109.8(14)
C21 C20 C19 113.9(12)
C23 C22 C21 114.7(13)
C15 C16 C17 113.8(13)
O6 C31 O3' 122.0(16)
O6 C31 C32 125.4(19)
O3' C31 C32 112.3(14)
C5 C6 N1 125.8(15)
C17 C18 C19 114.0(13)
C41 C40 C39 114.0(14)
O15 C15 O2' 122.9(15)
O15 C15 C16 125.2(17)
O2' C15 C16 111.9(16)
C40 C39 C38 114.7(13)
C46 C45 C44 116.5(16)
C25 C26 C27 116.0(15)
C43 C42 C41 114.1(15)
C35 C34 C33 112.7(12)
C32 C33 C34 112.5(13)
O4' C1' N1 106.2(12)
O4' C1' C2' 105.8(12)
N1 C1' C2' 111.6(13)
C24 C23 C22 114.0(13)
C20 C19 C18 113.3(12)
C18 C17 C16 110.8(12)
C34 C35 C36 115.2(12)
O2' C2' C1' 108.5(11)
O2' C2' C3' 114.4(12)
C1' C2' C3' 100.0(13)
C42 C43 C44 113.8(15)
C8 C7 C5 131.1(18)
C8 C7 S1 108.4(14)
C5 C7 S1 120.4(17)
C26 C25 C24 116.3(15)
C29 C28 C27 116.8(17)
C25 C24 C23 114.8(14)
O3' C3' C4' 114.2(13)
O3' C3' C2' 108.1(12)
C4' C3' C2' 99.9(13)
C6 C5 C7 124.0(16)
C6 C5 C4 114.4(15)
C7 C5 C4 121.3(19)
C13 C14 C9 120(2)
C13 C14 S1 126.9(17)
C9 C14 S1 111.8(14)
O4 C4 N3 122.0(17)
O4 C4 C5 121.6(17)
N3 C4 C5 116.2(19)
C14 C13 C12 119(2)
C10 C9 C14 120(2)
C10 C9 C8 131(2)
C14 C9 C8 108.6(19)
O5' C5' C4' 111.9(14)
C13 C12 C11 118(2)
C40 C41 C42 115.4(14)
C7 C8 C9 118(2)
C28 C29 C30 118(2)
C15 O2' C2' 119.1(11)
C1' O4' C4' 108.7(11)
C31 O3' C3' 116.1(12)
C10 C11 C12 122(2)
C11 C10 C9 119(3)
C2S C1S C6S 120.0
C3S C2S C1S 120.0
C4S C3S C2S 120.0
C3S C4S C5S 120.0
C4S C5S C6S 120.0
C5S C6S C1S 120.0
C2S' C1S' C6S' 120.0
C1S' C2S' C3S' 120.0
C2S' C3S' C4S' 120.0
C5S' C4S' C3S' 120.0
C4S' C5S' C6S' 120.0
C5S' C6S' C1S' 120.0

loop_
_geom_bond_atom_site_label_1
_geom_bond_atom_site_label_2
_geom_bond_distance
S1 C14 1.708(19)
S1 C7 1.752(19)
O2 C2 1.165(18)
O15 C15 1.22(2)
O6 C31 1.178(18)
O4 C4 1.25(2)
N1 C6 1.36(2)
N1 C2 1.38(2)
N1 C1' 1.45(2)
N3 C4 1.31(2)
N3 C2 1.41(2)
C36 C37 1.50(2)
C36 C35 1.52(2)
C21 C20 1.50(2)
C21 C22 1.52(2)
C44 C45 1.49(2)
C44 C43 1.50(2)
C27 C28 1.48(2)
C27 C26 1.51(2)
C32 C31 1.49(2)
C32 C33 1.51(2)
C37 C38 1.49(2)
C38 C39 1.51(2)
C4' C3' 1.476(19)
C4' C5' 1.49(2)
C4' O4' 1.487(18)
C20 C19 1.51(2)
C22 C23 1.50(2)
C16 C15 1.48(2)
C16 C17 1.52(2)
C31 O3' 1.34(2)
C6 C5 1.35(2)
C18 C17 1.50(2)
C18 C19 1.53(2)
C40 C41 1.49(2)
C40 C39 1.50(2)
C15 O2' 1.33(2)
C45 C46 1.47(2)
C26 C25 1.48(2)
C42 C43 1.50(2)
C42 C41 1.53(2)
C34 C35 1.49(2)
C34 C33 1.52(2)
C1' O4' 1.394(17)
C1' C2' 1.482(19)
C23 C24 1.50(2)
C2' O2' 1.428(16)
C2' C3' 1.58(2)
C7 C8 1.35(3)
C7 C5 1.39(2)
C25 C24 1.49(2)
C28 C29 1.48(3)
C3' O3' 1.395(18)
C5 C4 1.50(2)
C14 C13 1.38(2)
C14 C9 1.42(3)
C13 C12 1.38(3)
C9 C10 1.38(3)
C9 C8 1.43(2)
C5' O5' 1.46(2)
C12 C11 1.44(4)
C29 C30 1.49(3)
C11 C10 1.34(3)
C1S C2S 1.3900
C1S C6S 1.3900
C2S C3S 1.3900
C3S C4S 1.3900
C4S C5S 1.3900
C5S C6S 1.3900
C1S' C2S' 1.3900
C1S' C6S' 1.3900
C2S' C3S' 1.3900
C3S' C4S' 1.3900
C4S' C5S' 1.3900
C5S' C6S' 1.3900
